data_7135399
loop_
_publ_author_name
'Cui, Jing-Wang'
'Ma, Shuai'
'Chen, Yun-Rui'
'Pan, Jia-Qi'
'Tan, Bin'
'Zhang, Jie'

_publ_section_title
;
 Controlled ROS generation in pyridinium-functionalized nanocatalysts for
 selective photooxidation.
;
_journal_issue 13
_journal_name_full 'Chemical communications (Cambridge, England)'
_journal_page_first 4122
_journal_page_last 4126
_journal_paper_doi 10.1039/d5cc06709j
_journal_volume 62
_journal_year 2026
_chemical_formula_moiety '0.644(C28 H20 Cd Cl N4 O2), 0.356(C28 H20 Cd N5 O5), OH, 4[H2O]'
_chemical_formula_sum 'C28 H29 Cd Cl0.644 N4.356 O8.067'
_chemical_formula_weight 690.889
_chemical_name_systematic Cd-L-COO
_space_group_crystal_system monoclinic
_space_group_IT_number 14
_space_group_name_Hall '-P 2ybc'
_space_group_name_H-M_alt 'P 1 21/c 1'
_symmetry_Int_Tables_number 14
_audit_block_doi 10.5517/ccdc.csd.cc2qlkjf
_audit_creation_date 2025-12-16
_audit_creation_method
;
Olex2 1.5-ac7-020a
(compiled 2025.11.13 svn.reb371d55 for OlexSys, GUI svn.r7346)
;
_audit_update_record
;
2026-01-26 deposited with the CCDC.	2026-01-27 downloaded from the CCDC.
;
_cell_angle_alpha 90
_cell_angle_beta 106.903(13)
_cell_angle_gamma 90
_cell_formula_units_Z 4
_cell_length_a 9.2171(14)
_cell_length_b 29.385(3)
_cell_length_c 11.2508(12)
_cell_measurement_reflns_used 3346
_cell_measurement_temperature 293(2)
_cell_measurement_theta_max 28.8500
_cell_measurement_theta_min 3.9640
_cell_volume 2915.6(6)
_computing_data_collection
;
CrysAlisPro, Agilent Technologies,
Version 1.171.37.35h (release 09-02-2015 CrysAlis171 .NET)
(compiled Feb  9 2015,16:26:32)
;
_computing_molecular_graphics 'Olex2 1.5-ac7-020a (Dolomanov et al., 2009)'
_computing_publication_material 'Olex2 1.5-ac7-020a (Dolomanov et al., 2009)'
_computing_structure_refinement 'olex2.refine 1.5-ac7-020a (Bourhis et al., 2015)'
_computing_structure_solution 'SHELXT 2014/5 (Sheldrick, 2014)'
_diffrn_ambient_temperature 293(2)
_diffrn_measured_fraction_theta_full 0.9971
_diffrn_measured_fraction_theta_max 0.9971
_diffrn_measurement_device_type 'multiwire proportional'
_diffrn_measurement_method 'phi and omega scans'
_diffrn_radiation_type 'Mo K\a'
_diffrn_radiation_wavelength 0.71073
_diffrn_reflns_av_R_equivalents 0.0385
_diffrn_reflns_av_unetI/netI 0.0535
_diffrn_reflns_Laue_measured_fraction_full 0.9971
_diffrn_reflns_Laue_measured_fraction_max 0.9971
_diffrn_reflns_limit_h_max 12
_diffrn_reflns_limit_h_min -12
_diffrn_reflns_limit_k_max 38
_diffrn_reflns_limit_k_min -31
_diffrn_reflns_limit_l_max 15
_diffrn_reflns_limit_l_min -15
_diffrn_reflns_number 15914
_diffrn_reflns_point_group_measured_fraction_full 0.9971
_diffrn_reflns_point_group_measured_fraction_max 0.9971
_diffrn_reflns_theta_full 24.9996
_diffrn_reflns_theta_max 25.00
_diffrn_reflns_theta_min 3.66
_exptl_absorpt_coefficient_mu 0.871
_exptl_absorpt_correction_T_max 1.00000
_exptl_absorpt_correction_T_min 0.96829
_exptl_absorpt_correction_type multi-scan
_exptl_absorpt_process_details
;
CrysAlisPro, Agilent Technologies,
Version 1.171.37.35h (release 09-02-2015 CrysAlis171 .NET)
(compiled Feb  9 2015,16:26:32)
Empirical absorption correction using spherical harmonics,
 implemented in SCALE3 ABSPACK scaling algorithm.
;
_exptl_crystal_colour pink
_exptl_crystal_colour_primary pink
_exptl_crystal_density_diffrn 1.617
_exptl_crystal_description bulk
_exptl_crystal_F_000 1446.051
_exptl_crystal_size_max 0.25
_exptl_crystal_size_mid 0.25
_exptl_crystal_size_min 0.25
_refine_diff_density_max 0.6061
_refine_diff_density_min -0.5716
_refine_diff_density_rms 0.1064
_refine_ls_d_res_high 0.8409
_refine_ls_d_res_low 5.5689
_refine_ls_goodness_of_fit_ref 1.0240
_refine_ls_hydrogen_treatment constr
_refine_ls_matrix_type full
_refine_ls_number_constraints 87
_refine_ls_number_parameters 581
_refine_ls_number_reflns 5119
_refine_ls_number_restraints 671
_refine_ls_restrained_S_all 0.9558
_refine_ls_R_factor_all 0.0929
_refine_ls_R_factor_gt 0.0615
_refine_ls_shift/su_max 0.0012
_refine_ls_shift/su_mean 0.0001
_refine_ls_structure_factor_coef Fsqd
_refine_ls_weighting_details 'w=1/[\s^2^(Fo^2^)+(0.0948P)^2^+3.0949P] where P=(Fo^2^+2Fc^2^)/3'
_refine_ls_weighting_scheme calc
_refine_ls_wR_factor_gt 0.1706
_refine_ls_wR_factor_ref 0.1907
_reflns_Friedel_coverage 0.0
_reflns_limit_h_max 10
_reflns_limit_h_min -10
_reflns_limit_k_max 34
_reflns_limit_k_min 0
_reflns_limit_l_max 13
_reflns_limit_l_min 0
_reflns_number_gt 3367
_reflns_number_total 5119
_reflns_threshold_expression I>=2u(I)
_cod_data_source_file d5cc06709j2.cif
_cod_data_source_block Cd-L-COO
_cod_original_cell_volume 2915.6(7)
_cod_original_formula_sum 'C28 H29 Cd1 Cl0.644 N4.356 O8.067'
_cod_database_code 7135399
_olex2_refinement_description
;
1. Fixed Uiso
 At 1.2 times of:
  All C(H) groups, All C(H,H) groups
2. Restrained distances
 N5-O3 = N5-O5
 1.25 with sigma of 0.02
 N5-O4
 1.24 with sigma of 0.02
 Cd1-O12 \\sim Cd1a-O1a
 with sigma of 0.02
 Cd1-O2 \\sim Cd1a-O2a
 with sigma of 0.02
 O12-C28 \\sim O1a-C28a
 with sigma of 0.02
 O2-C28 \\sim O2a-C28a
 with sigma of 0.02
 C23-C24 \\sim C23a-C24a
 with sigma of 0.02
 N4-C21 \\sim N4a-C21a
 with sigma of 0.02
 C24-C25 \\sim C24a-C25a
 with sigma of 0.02
 C25-C26 \\sim C25a-C26a
 with sigma of 0.02
 C21-C22 \\sim C21a-C22a
 with sigma of 0.02
 C22-C23 \\sim C22a-C23a
 with sigma of 0.02
 C25-C28 \\sim C25a-C28a
 with sigma of 0.02
 C22-C27 \\sim C22a-C27a
 with sigma of 0.02
 C26-C27 \\sim C26a-C27a
 with sigma of 0.02
 Cd1-C28 \\sim Cd1a-C28a
 with sigma of 0.04
 O12-O2 \\sim O1a-O2a
 with sigma of 0.04
 O12-C25 \\sim O1a-C25a
 with sigma of 0.04
 O2-C25 \\sim O2a-C25a
 with sigma of 0.04
 C22-C24 \\sim C22a-C24a
 with sigma of 0.04
 C22-C26 \\sim C22a-C26a
 with sigma of 0.04
 C23-C25 \\sim C23a-C25a
 with sigma of 0.04
 C24-C26 \\sim C24a-C26a
 with sigma of 0.04
 C24-C28 \\sim C24a-C28a
 with sigma of 0.04
 C21-C23 \\sim C21a-C23a
 with sigma of 0.04
 C25-C27 \\sim C25a-C27a
 with sigma of 0.04
 C21-C27 \\sim C21a-C27a
 with sigma of 0.04
 C26-C28 \\sim C26a-C28a
 with sigma of 0.04
 N5-O3 \\sim N5-O4 \\sim N5-O5
 with sigma of 0.02
 O3-O4 \\sim O4-O5 \\sim O5-O3
 with sigma of 0.04
3. Restrained planarity
 N5, O3, O4, O5
 with sigma of 0.1
4. Uiso/Uaniso restraints and constraints
N5 \\sim O3 \\sim O4 \\sim O5: within 2A with sigma of 0.04 and sigma for
terminal atoms of 0.08 within 2A
O3 \\sim N5 \\sim O4 \\sim O5: within 2A with sigma of 0.001 and sigma for
terminal atoms of 0.002 within 2A
Uanis(C2) \\sim Ueq, Uanis(C3) \\sim Ueq: with sigma of 0.005 and sigma for
terminal atoms of 0.01
5. Rigid body (RIGU) restrains
 C22, Cd1, O12, O2, Cl1a, C28, C25, C24, C26, C23, C27, C21, N4a, C18a, C19a,
 C17a, C20a, C16a, C8a, C7a, C9a, C6a, C10a, N2a, C5a, C11a, C4a, N1a, C12a,
 N3a, C3a, C1a, C13a, C15a, C2a, C14a
 with sigma for 1-2 distances of 0.001 and sigma for 1-3 distances of 0.001
 C22a, C1, C2, N1, C3, C5, C4, C6, C7, N2, C8, C10, C9, C16, C11, C17, C20,
 C12, N3, C18, C19, C13, C15, N4, C14, C21a, C23a, C27a, C24a, C26a, C25a, C28a,
  O1a, O2a, Cd1a
 with sigma for 1-2 distances of 0.001 and sigma for 1-3 distances of 0.001
 N5, O3, O4, O5
 with sigma for 1-2 distances of 0.004 and sigma for 1-3 distances of 0.004
6. Others
 Sof(C1)=Sof(H1)=Sof(C2)=Sof(H2)=Sof(C3)=Sof(H3)=Sof(C4)=Sof(H4)=Sof(C5)=
 Sof(N1)=Sof(C6)=Sof(C7)=Sof(H7)=Sof(C8)=Sof(C9)=Sof(H9)=Sof(C10)=Sof(N2)=
 Sof(C11)=Sof(C12)=Sof(H12)=Sof(C13)=Sof(H13)=Sof(C14)=Sof(H14)=Sof(C15)=
 Sof(H15)=Sof(N3)=Sof(C16)=Sof(C17)=Sof(H17)=Sof(C18)=Sof(H18)=Sof(N4)=Sof(C19)=
 Sof(H19)=Sof(C20)=Sof(H20)=Sof(C23a)=Sof(H23a)=Sof(Cd1a)=Sof(O1a)=Sof(O2a)=
 Sof(C28a)=Sof(C25a)=Sof(C24a)=Sof(H24a)=Sof(C26a)=Sof(H26a)=Sof(C27a)=
 Sof(H27a)=Sof(C22a)=Sof(C21a)=Sof(H21a)=Sof(H21b)=Sof(N5)=Sof(O3)=Sof(O4)=
 Sof(O5)=1-FVAR(1)
 Sof(Cd1)=Sof(O12)=Sof(O2)=Sof(C21)=Sof(H21c)=Sof(H21d)=Sof(C22)=Sof(C23)=
 Sof(H23)=Sof(C24)=Sof(H24)=Sof(C25)=Sof(C26)=Sof(H26)=Sof(C27)=Sof(H27)=
 Sof(C28)=Sof(C16a)=Sof(C17a)=Sof(H17a)=Sof(C18a)=Sof(H18a)=Sof(N4a)=Sof(C19a)=
 Sof(H19a)=Sof(C20a)=Sof(H20a)=Sof(C6a)=Sof(C7a)=Sof(H7a)=Sof(C8a)=Sof(C9a)=
 Sof(H9a)=Sof(C10a)=Sof(N2a)=Sof(C11a)=Sof(C12a)=Sof(H12a)=Sof(C13a)=Sof(H13a)=
 Sof(C14a)=Sof(H14a)=Sof(C15a)=Sof(H15a)=Sof(N3a)=Sof(C1a)=Sof(H1a)=Sof(C2a)=
 Sof(H2a)=Sof(C3a)=Sof(H3a)=Sof(C4a)=Sof(H4a)=Sof(C5a)=Sof(N1a)=Sof(Cl1a)=
 FVAR(1)
7.a Secondary CH2 refined with riding coordinates:
 C21(H21c,H21d), C21a(H21a,H21b)
7.b Aromatic/amide H refined with riding coordinates:
 C1(H1), C2(H2), C3(H3), C4(H4), C7(H7), C9(H9), C12(H12), C13(H13), C14(H14),
 C15(H15), C17(H17), C18(H18), C19(H19), C20(H20), C23(H23), C24(H24), C26(H26),
  C27(H27), C23a(H23a), C24a(H24a), C26a(H26a), C27a(H27a), C17a(H17a),
 C18a(H18a), C19a(H19a), C20a(H20a), C7a(H7a), C9a(H9a), C12a(H12a), C13a(H13a),
  C14a(H14a), C15a(H15a), C1a(H1a), C2a(H2a), C3a(H3a), C4a(H4a)
7.c Fitted hexagon refined as free rotating group:
 C1(C2,C3,C4,C5,N1), C6(C7,C8,C9,C10,N2), C11(C12,C13,C14,C15,N3), C16(C17,C18,
 N4,C19,C20), C16a(C17a,C18a,N4a,C19a,C20a), C6a(C7a,C8a,C9a,C10a,N2a),
 C11a(C12a,C13a,C14a,C15a,N3a), C1a(C2a,C3a,C4a,C5a,N1a)
;
_smtbx_masks_special_details
;
A solvent mask was calculated and 220 electrons were 
found in a volume of 600\%A^3^ in 1 void per unit cell. 
This is consistent with the presence of 
6 H2O per Asymmetric Unit which account for 240 electrons 
per unit cell.
;
_smtbx_masks_void_probe_radius 1.2
_smtbx_masks_void_truncation_radius 1.2
_olex2_submission_special_instructions 'No special instructions were received'

loop_
_space_group_symop_id
_space_group_symop_operation_xyz
1 x,y,z
2 -x,y+1/2,-z+1/2
3 -x,-y,-z
4 x,-y-1/2,z-1/2

loop_
_atom_site_label
_atom_site_type_symbol
_atom_site_fract_x
_atom_site_fract_y
_atom_site_fract_z
_atom_site_U_iso_or_equiv
_atom_site_adp_type
_atom_site_occupancy
_atom_site_refinement_flags_posn
_atom_site_refinement_flags_adp
_atom_site_refinement_flags_occupancy
_atom_site_disorder_group
Cd1 Cd 0.5564(3) 0.98723(3) 0.68012(7) 0.0659(4) Uani 0.644(4) D U P 1
O12 O 0.4597(7) 0.92304(19) 0.5802(5) 0.0735(13) Uani 0.644(4) D U P 1
O2 O 0.5949(8) 0.95560(19) 0.4722(5) 0.0752(14) Uani 0.644(4) D U P 1
C1 C 0.0807(12) 0.5315(3) 0.8846(9) 0.062(3) Uani 0.356(4) . U P 2
H1 H 0.0886(12) 0.5074(3) 0.9395(9) 0.074(4) Uiso 0.356(4) R . P 2
C2 C -0.0296(11) 0.5647(4) 0.8751(10) 0.074(3) Uani 0.356(4) G U P 2
H2 H -0.0956(11) 0.5627(4) 0.9237(10) 0.089(4) Uiso 0.356(4) R . P 2
C3 C -0.0414(11) 0.6008(4) 0.7930(11) 0.070(3) Uani 0.356(4) G U P 2
H3 H -0.1152(11) 0.6230(4) 0.7866(11) 0.084(4) Uiso 0.356(4) R . P 2
C4 C 0.0572(12) 0.6037(3) 0.7204(10) 0.062(3) Uani 0.356(4) G U P 2
H4 H 0.0493(12) 0.6279(3) 0.6654(10) 0.074(4) Uiso 0.356(4) R . P 2
C5 C 0.1675(9) 0.5706(3) 0.7299(8) 0.045(2) Uani 0.356(4) G U P 2
N1 N 0.1793(9) 0.5345(3) 0.8120(8) 0.049(2) Uani 0.356(4) G U P 2
C6 C 0.2730(11) 0.5737(4) 0.6617(10) 0.059(4) Uani 0.356(4) . U P 2
C7 C 0.2740(11) 0.6080(3) 0.5769(11) 0.053(3) Uani 0.356(4) G U P 2
H7 H 0.1971(11) 0.6297(3) 0.5576(11) 0.064(4) Uiso 0.356(4) R . P 2
C8 C 0.3898(12) 0.6100(3) 0.5209(10) 0.048(3) Uani 0.356(4) G U P 2
C9 C 0.5047(10) 0.5776(3) 0.5497(9) 0.047(3) Uani 0.356(4) G U P 2
H9 H 0.5823(10) 0.5789(3) 0.5122(9) 0.056(3) Uiso 0.356(4) R . P 2
C10 C 0.5038(10) 0.5433(3) 0.6345(9) 0.042(2) Uani 0.356(4) G U P 2
N2 N 0.3879(11) 0.5413(3) 0.6905(9) 0.059(3) Uani 0.356(4) G U P 2
C11 C 0.6173(9) 0.5088(3) 0.6789(8) 0.046(2) Uani 0.356(4) . U P 2
C12 C 0.7410(10) 0.5041(3) 0.6328(8) 0.052(3) Uani 0.356(4) G U P 2
H12 H 0.7513(10) 0.5233(3) 0.5699(8) 0.063(3) Uiso 0.356(4) R . P 2
C13 C 0.8493(8) 0.4708(3) 0.6805(9) 0.054(3) Uani 0.356(4) G U P 2
H13 H 0.9321(8) 0.4677(3) 0.6497(9) 0.065(3) Uiso 0.356(4) R . P 2
C14 C 0.8339(9) 0.4421(3) 0.7744(9) 0.056(3) Uani 0.356(4) G U P 2
H14 H 0.9064(9) 0.4198(3) 0.8064(9) 0.067(4) Uiso 0.356(4) R . P 2
C15 C 0.7102(11) 0.4468(3) 0.8205(8) 0.061(3) Uani 0.356(4) G U P 2
H15 H 0.6999(11) 0.4276(3) 0.8833(8) 0.073(4) Uiso 0.356(4) R . P 2
N3 N 0.6019(9) 0.4801(3) 0.7728(8) 0.057(3) Uani 0.356(4) G U P 2
C16 C 0.3918(12) 0.6476(4) 0.4294(11) 0.050(3) Uani 0.356(4) . U P 2
C17 C 0.2556(11) 0.6676(4) 0.3630(12) 0.068(4) Uani 0.356(4) G U P 2
H17 H 0.1647(11) 0.6571(4) 0.3730(12) 0.081(5) Uiso 0.356(4) R . P 2
C18 C 0.2554(10) 0.7033(3) 0.2818(11) 0.061(3) Uani 0.356(4) G U P 2
H18 H 0.1644(10) 0.7166(3) 0.2374(11) 0.073(4) Uiso 0.356(4) R . P 2
N4 N 0.3914(11) 0.7189(3) 0.2669(9) 0.050(2) Uani 0.356(4) DG U P 2
C19 C 0.5275(10) 0.6989(4) 0.3332(11) 0.062(4) Uani 0.356(4) G U P 2
H19 H 0.6185(10) 0.7094(4) 0.3232(11) 0.074(5) Uiso 0.356(4) R . P 2
C20 C 0.5277(10) 0.6633(4) 0.4144(11) 0.070(5) Uani 0.356(4) G U P 2
H20 H 0.6188(10) 0.6499(4) 0.4588(11) 0.084(6) Uiso 0.356(4) R . P 2
C21 C 0.4539(11) 0.7596(3) 0.1926(7) 0.0638(17) Uani 0.644(4) D U P 1
H21c H 0.3616(11) 0.7624(3) 0.1242(7) 0.077(2) Uiso 0.644(4) R . P 1
H21d H 0.5383(11) 0.7567(3) 0.1579(7) 0.077(2) Uiso 0.644(4) R . P 1
C22 C 0.4745(12) 0.8011(4) 0.2718(11) 0.057(2) Uani 0.644(4) D U P 1
C23 C 0.3717(16) 0.8130(4) 0.3330(12) 0.064(3) Uani 0.644(4) D U P 1
H23 H 0.2857(16) 0.7950(4) 0.3216(12) 0.077(4) Uiso 0.644(4) R . P 1
C24 C 0.3889(11) 0.8503(3) 0.4107(8) 0.060(2) Uani 0.644(4) D U P 1
H24 H 0.3219(11) 0.8552(3) 0.4572(8) 0.072(3) Uiso 0.644(4) R . P 1
C25 C 0.5079(10) 0.8802(2) 0.4183(7) 0.0506(16) Uani 0.644(4) D U P 1
C26 C 0.6033(11) 0.8714(3) 0.3521(8) 0.063(2) Uani 0.644(4) D U P 1
H26 H 0.6810(11) 0.8917(3) 0.3530(8) 0.076(3) Uiso 0.644(4) R . P 1
C27 C 0.5867(12) 0.8323(3) 0.2823(10) 0.069(3) Uani 0.644(4) D U P 1
H27 H 0.6571(12) 0.8267(3) 0.2392(10) 0.082(3) Uiso 0.644(4) R . P 1
C28 C 0.5184(10) 0.9234(3) 0.4958(7) 0.0575(17) Uani 0.644(4) D U P 1
C23a C 0.369(3) 0.8197(8) 0.348(2) 0.070(6) Uani 0.356(4) D U P 2
H23a H 0.286(3) 0.8048(8) 0.361(2) 0.084(8) Uiso 0.356(4) R . P 2
Cd1a Cd 0.6225(3) 0.98613(5) 0.66503(18) 0.0505(5) Uani 0.356(4) D U P 2
O1a O 0.5061(11) 0.9477(4) 0.4975(8) 0.057(2) Uani 0.356(4) D U P 2
O2a O 0.7419(10) 0.9340(4) 0.5049(10) 0.076(3) Uani 0.356(4) D U P 2
C28a C 0.6087(15) 0.9227(4) 0.4745(10) 0.052(2) Uani 0.356(4) D U P 2
C25a C 0.5613(18) 0.8782(5) 0.4055(16) 0.059(3) Uani 0.356(4) D U P 2
C24a C 0.424(2) 0.8594(7) 0.4082(19) 0.073(6) Uani 0.356(4) D U P 2
H24a H 0.367(2) 0.8744(7) 0.4523(19) 0.088(7) Uiso 0.356(4) R . P 2
C26a C 0.6420(18) 0.8571(5) 0.3393(12) 0.056(3) Uani 0.356(4) D U P 2
H26a H 0.7359(18) 0.8690(5) 0.3400(12) 0.067(4) Uiso 0.356(4) R . P 2
C27a C 0.5898(18) 0.8187(6) 0.2706(14) 0.055(4) Uani 0.356(4) D U P 2
H27a H 0.6484(18) 0.8037(6) 0.2280(14) 0.066(5) Uiso 0.356(4) R . P 2
C22a C 0.444(2) 0.8027(7) 0.267(2) 0.055(3) Uani 0.356(4) D U P 2
C21a C 0.3897(17) 0.7614(5) 0.1859(12) 0.054(2) Uani 0.356(4) D U P 2
H21a H 0.4548(17) 0.7564(5) 0.1332(12) 0.065(2) Uiso 0.356(4) R . P 2
H21b H 0.2875(17) 0.7668(5) 0.1329(12) 0.065(2) Uiso 0.356(4) R . P 2
C16a C 0.4323(8) 0.6477(2) 0.4188(6) 0.0616(18) Uani 0.644(4) . U P 1
C17a C 0.2996(7) 0.6650(2) 0.3384(7) 0.0682(19) Uani 0.644(4) G U P 1
H17a H 0.2065(7) 0.6524(2) 0.3367(7) 0.082(2) Uiso 0.644(4) R . P 1
C18a C 0.3061(6) 0.70122(19) 0.2606(6) 0.0665(18) Uani 0.644(4) G U P 1
H18a H 0.2173(6) 0.71284(19) 0.2068(6) 0.080(2) Uiso 0.644(4) R . P 1
N4a N 0.4453(7) 0.72005(18) 0.2631(6) 0.0638(16) Uani 0.644(4) DG U P 1
C19a C 0.5781(6) 0.7027(2) 0.3435(7) 0.087(3) Uani 0.644(4) G U P 1
H19a H 0.6712(6) 0.7153(2) 0.3453(7) 0.104(4) Uiso 0.644(4) R . P 1
C20a C 0.5716(7) 0.6665(3) 0.4214(7) 0.082(3) Uani 0.644(4) G U P 1
H20a H 0.6604(7) 0.6549(3) 0.4752(7) 0.098(4) Uiso 0.644(4) R . P 1
C6a C 0.3130(6) 0.57287(17) 0.6421(5) 0.0513(15) Uani 0.644(4) . U P 1
C7a C 0.3102(7) 0.60749(17) 0.5572(5) 0.0568(18) Uani 0.644(4) G U P 1
H7a H 0.2310(7) 0.62837(17) 0.5379(5) 0.068(2) Uiso 0.644(4) R . P 1
C8a C 0.4259(8) 0.61089(18) 0.5013(6) 0.0575(17) Uani 0.644(4) G U P 1
C9a C 0.5443(7) 0.5797(2) 0.5302(6) 0.063(2) Uani 0.644(4) G U P 1
H9a H 0.6217(7) 0.5820(2) 0.4928(6) 0.075(2) Uiso 0.644(4) R . P 1
C10a C 0.5471(6) 0.54507(18) 0.6150(6) 0.0569(18) Uani 0.644(4) G U P 1
N2a N 0.4314(6) 0.54166(15) 0.6710(5) 0.0507(14) Uani 0.644(4) G U P 1
C11a C 0.6601(6) 0.51111(15) 0.6474(4) 0.0527(15) Uani 0.644(4) . U P 1
C12a C 0.7763(6) 0.50740(17) 0.5922(5) 0.0604(17) Uani 0.644(4) G U P 1
H12a H 0.7796(6) 0.52705(17) 0.5283(5) 0.072(2) Uiso 0.644(4) R . P 1
C13a C 0.8876(6) 0.47433(18) 0.6327(5) 0.0627(18) Uani 0.644(4) G U P 1
H13a H 0.9654(6) 0.47185(18) 0.5957(5) 0.075(2) Uiso 0.644(4) R . P 1
C14a C 0.8826(6) 0.44497(16) 0.7283(5) 0.0600(17) Uani 0.644(4) G U P 1
H14a H 0.9571(6) 0.42284(16) 0.7553(5) 0.072(2) Uiso 0.644(4) R . P 1
C15a C 0.7664(6) 0.44868(14) 0.7835(4) 0.0587(17) Uani 0.644(4) G U P 1
H15a H 0.7631(6) 0.42904(14) 0.8474(4) 0.070(2) Uiso 0.644(4) R . P 1
N3a N 0.6551(6) 0.48175(15) 0.7430(4) 0.0545(14) Uani 0.644(4) G U P 1
C1a C 0.1451(7) 0.53277(19) 0.8801(5) 0.0629(19) Uani 0.644(4) . U P 1
H1a H 0.1672(7) 0.51175(19) 0.9447(5) 0.076(2) Uiso 0.644(4) R . P 1
C2a C 0.0178(7) 0.5604(2) 0.8597(6) 0.076(2) Uani 0.644(4) G U P 1
H2a H -0.0452(7) 0.5579(2) 0.9106(6) 0.092(3) Uiso 0.644(4) R . P 1
C3a C -0.0152(7) 0.5918(2) 0.7631(7) 0.093(3) Uani 0.644(4) G U P 1
H3a H -0.1004(7) 0.6103(2) 0.7495(7) 0.112(4) Uiso 0.644(4) R . P 1
C4a C 0.0791(8) 0.5956(2) 0.6871(6) 0.074(2) Uani 0.644(4) G U P 1
H4a H 0.0570(8) 0.6166(2) 0.6225(6) 0.089(3) Uiso 0.644(4) R . P 1
C5a C 0.2064(7) 0.56796(19) 0.7075(5) 0.062(2) Uani 0.644(4) G U P 1
N1a N 0.2394(6) 0.53655(17) 0.8041(5) 0.0563(15) Uani 0.644(4) G U P 1
Cl1a Cl 0.7493(4) 0.92797(14) 0.8293(4) 0.0934(11) Uani 0.644(4) . U P 1
N5 N 0.7878(16) 0.9187(5) 0.7966(11) 0.075(4) Uani 0.356(4) D U P 2
O3 O 0.8084(15) 0.9182(6) 0.6945(10) 0.111(4) Uani 0.356(4) D U P 2
O4 O 0.7310(18) 0.9414(6) 0.8583(14) 0.079(4) Uani 0.356(4) D U P 2
O5 O 0.8778(17) 0.8948(6) 0.8811(13) 0.132(5) Uani 0.356(4) D U P 2

loop_
_atom_site_aniso_label
_atom_site_aniso_U_11
_atom_site_aniso_U_22
_atom_site_aniso_U_33
_atom_site_aniso_U_12
_atom_site_aniso_U_13
_atom_site_aniso_U_23
Cd1 0.0982(9) 0.0468(4) 0.0687(4) -0.0204(5) 0.0493(4) -0.0157(3)
O12 0.100(3) 0.051(2) 0.079(2) -0.0132(12) 0.0400(12) -0.0164(10)
O2 0.103(3) 0.042(2) 0.091(3) -0.0088(14) 0.0434(15) -0.0105(12)
C1 0.054(5) 0.063(4) 0.065(5) -0.003(2) 0.012(2) 0.001(2)
C2 0.070(4) 0.074(4) 0.081(4) 0.0103(16) 0.0248(18) 0.0100(17)
C3 0.066(4) 0.070(4) 0.075(4) 0.0085(15) 0.0228(17) 0.0051(16)
C4 0.059(4) 0.058(4) 0.067(5) 0.009(2) 0.015(2) 0.005(2)
C5 0.039(3) 0.042(3) 0.043(4) -0.0088(16) -0.0041(17) -0.0111(17)
N1 0.041(4) 0.046(3) 0.049(4) -0.0072(17) -0.0026(18) -0.0055(17)
C6 0.057(4) 0.050(4) 0.068(5) 0.005(2) 0.016(2) 0.006(2)
C7 0.055(4) 0.043(4) 0.059(5) 0.002(2) 0.013(2) -0.002(2)
C8 0.052(3) 0.033(3) 0.055(4) -0.0023(17) 0.0098(18) -0.0094(19)
C9 0.049(3) 0.031(3) 0.055(4) -0.0051(17) 0.0079(19) -0.011(2)
C10 0.042(3) 0.028(3) 0.048(4) -0.0116(16) -0.0007(17) -0.0152(18)
N2 0.054(3) 0.048(4) 0.072(5) 0.0034(19) 0.016(2) 0.006(2)
C11 0.046(3) 0.034(3) 0.051(4) -0.0067(17) 0.0036(18) -0.0104(19)
C12 0.050(3) 0.045(4) 0.057(5) -0.0014(19) 0.008(2) -0.004(2)
C13 0.052(4) 0.049(5) 0.057(5) 0.001(2) 0.009(2) -0.003(2)
C14 0.057(4) 0.050(5) 0.060(6) 0.005(2) 0.013(2) -0.001(3)
C15 0.061(5) 0.051(5) 0.070(5) 0.010(2) 0.020(2) 0.007(3)
N3 0.057(4) 0.047(4) 0.067(4) 0.006(2) 0.017(2) 0.004(2)
C16 0.056(3) 0.034(4) 0.059(4) 0.0013(16) 0.0153(17) -0.008(2)
C17 0.057(3) 0.060(6) 0.086(7) 0.0053(15) 0.0195(17) 0.019(3)
C18 0.059(4) 0.049(5) 0.074(6) 0.0044(15) 0.0197(17) 0.007(3)
N4 0.059(4) 0.036(3) 0.056(4) 0.0021(15) 0.0184(18) -0.0091(15)
C19 0.058(4) 0.048(5) 0.079(7) 0.0024(16) 0.0194(17) 0.006(3)
C20 0.058(3) 0.058(7) 0.092(8) 0.0038(17) 0.0200(17) 0.019(4)
C21 0.089(4) 0.0412(18) 0.063(2) -0.0002(12) 0.0249(15) -0.0035(9)
C22 0.082(4) 0.037(2) 0.052(3) 0.0027(13) 0.0189(18) 0.0021(12)
C23 0.087(4) 0.043(3) 0.067(5) -0.0049(16) 0.028(2) -0.0082(18)
C24 0.078(3) 0.042(3) 0.062(4) -0.0018(15) 0.0224(18) -0.0052(15)
C25 0.069(3) 0.0328(19) 0.046(3) 0.0079(13) 0.0107(15) 0.0059(11)
C26 0.083(3) 0.041(2) 0.070(4) -0.0023(15) 0.0285(18) -0.0074(15)
C27 0.093(4) 0.044(3) 0.076(5) -0.0059(17) 0.035(2) -0.0114(18)
C28 0.072(4) 0.0384(18) 0.061(2) 0.0027(13) 0.0188(15) -0.0041(10)
C23a 0.082(6) 0.056(6) 0.081(10) -0.014(3) 0.038(4) -0.027(4)
Cd1a 0.0547(10) 0.0475(6) 0.0539(7) -0.0113(6) 0.0231(5) -0.0128(4)
O1a 0.064(3) 0.048(4) 0.057(3) 0.0007(18) 0.0124(16) -0.0161(17)
O2a 0.067(3) 0.055(4) 0.104(6) -0.0033(19) 0.0232(17) -0.028(3)
C28a 0.066(3) 0.040(3) 0.048(4) 0.0016(18) 0.0157(17) -0.0045(17)
C25a 0.070(4) 0.046(3) 0.064(7) -0.004(2) 0.025(2) -0.014(2)
C24a 0.081(5) 0.059(6) 0.091(10) -0.015(3) 0.041(4) -0.032(4)
C26a 0.070(4) 0.042(4) 0.059(6) -0.0015(19) 0.023(2) -0.009(2)
C27a 0.071(4) 0.041(4) 0.055(7) -0.0012(19) 0.022(2) -0.008(3)
C22a 0.070(4) 0.039(3) 0.058(5) 0.0002(17) 0.021(2) -0.0067(16)
C21a 0.066(4) 0.039(3) 0.059(3) 0.0019(15) 0.0202(17) -0.0070(12)
C16a 0.088(3) 0.036(2) 0.061(3) 0.0002(13) 0.0219(15) -0.0024(14)
C17a 0.088(3) 0.047(3) 0.069(3) -0.0005(13) 0.0210(15) 0.0064(16)
C18a 0.089(3) 0.043(3) 0.068(3) 0.0015(13) 0.0236(16) 0.0042(16)
N4a 0.091(3) 0.039(2) 0.064(3) 0.0007(13) 0.0271(16) -0.0040(11)
C19a 0.092(3) 0.064(4) 0.100(5) -0.0031(13) 0.0221(16) 0.025(2)
C20a 0.090(3) 0.058(4) 0.093(5) -0.0038(14) 0.0218(16) 0.018(2)
C6a 0.068(2) 0.034(2) 0.047(2) -0.0042(13) 0.0090(14) -0.0065(13)
C7a 0.079(3) 0.036(2) 0.053(3) -0.0004(14) 0.0152(15) -0.0025(14)
C8a 0.081(3) 0.035(2) 0.055(3) -0.0024(13) 0.0172(14) -0.0054(13)
C9a 0.084(3) 0.041(3) 0.066(3) 0.0020(15) 0.0255(17) 0.0041(15)
C10a 0.072(3) 0.039(2) 0.060(3) -0.0026(13) 0.0180(15) -0.0003(14)
N2a 0.068(2) 0.032(2) 0.049(2) -0.0054(12) 0.0108(13) -0.0047(13)
C11a 0.067(3) 0.035(2) 0.053(3) -0.0064(13) 0.0131(14) -0.0061(13)
C12a 0.071(3) 0.052(3) 0.058(3) -0.0007(15) 0.0180(16) -0.0002(16)
C13a 0.073(3) 0.057(3) 0.058(3) 0.0023(16) 0.0191(17) 0.0013(17)
C14a 0.073(3) 0.051(3) 0.057(3) 0.0038(16) 0.0199(17) -0.0019(17)
C15a 0.076(3) 0.043(3) 0.059(3) 0.0053(16) 0.0226(17) 0.0010(15)
N3a 0.070(3) 0.038(2) 0.056(2) -0.0005(14) 0.0185(15) -0.0032(13)
C1a 0.079(4) 0.050(3) 0.061(3) -0.0030(19) 0.0222(18) -0.0027(16)
C2a 0.087(4) 0.065(4) 0.082(4) 0.009(2) 0.0323(19) 0.008(2)
C3a 0.102(4) 0.088(5) 0.102(4) 0.028(2) 0.049(2) 0.030(3)
C4a 0.085(3) 0.060(4) 0.080(4) 0.0132(18) 0.0293(17) 0.012(2)
C5a 0.078(3) 0.046(3) 0.063(3) 0.0036(15) 0.0215(15) 0.0044(16)
N1a 0.073(3) 0.039(3) 0.055(2) -0.0025(16) 0.0161(16) -0.0027(13)
Cl1a 0.101(2) 0.068(2) 0.110(2) -0.0108(14) 0.0280(15) 0.0041(14)
N5 0.091(8) 0.072(8) 0.052(5) -0.001(5) 0.003(4) -0.018(4)
O3 0.119(8) 0.133(12) 0.077(5) 0.006(7) 0.021(4) -0.013(5)
O4 0.093(8) 0.063(8) 0.080(6) -0.026(5) 0.023(4) -0.033(4)
O5 0.140(10) 0.135(11) 0.105(7) 0.033(6) 0.011(5) 0.013(5)

loop_
_atom_type_symbol
_atom_type_scat_dispersion_real
_atom_type_scat_dispersion_imag
_atom_type_scat_Cromer_Mann_a1
_atom_type_scat_Cromer_Mann_a2
_atom_type_scat_Cromer_Mann_a3
_atom_type_scat_Cromer_Mann_a4
_atom_type_scat_Cromer_Mann_b1
_atom_type_scat_Cromer_Mann_b2
_atom_type_scat_Cromer_Mann_b3
_atom_type_scat_Cromer_Mann_b4
_atom_type_scat_Cromer_Mann_c
_atom_type_scat_source
_atom_type_scat_dispersion_source
C 0.00313 0.00162 2.31000 1.02000 1.58860 0.86500 20.84390 10.20750 0.56870 51.65120 0.21560 'International Tables Volume C Table 6.1.1.4 (pp. 500-502)' 'Brennan, Cowan, Rev. Sci. Instrum., 1992, 63, 850'
Cd -0.78385 1.20749 19.22140 17.64440 4.46100 1.60290 0.59460 6.90890 24.70080 87.48250 5.06940 'International Tables Volume C Table 6.1.1.4 (pp. 500-502)' 'Brennan, Cowan, Rev. Sci. Instrum., 1992, 63, 850'
Cl 0.14908 0.15974 11.46040 7.19640 6.25560 1.64550 0.01040 1.16620 18.51940 47.77840 -9.55740 'International Tables Volume C Table 6.1.1.4 (pp. 500-502)' 'Brennan, Cowan, Rev. Sci. Instrum., 1992, 63, 850'
H 0.00000 0.00000 0.49300 0.32291 0.14019 0.04081 10.51090 26.12570 3.14236 57.79970 0.00304 'International Tables Volume C Table 6.1.1.4 (pp. 500-502)' 'Brennan, Cowan, Rev. Sci. Instrum., 1992, 63, 850'
N 0.00612 0.00332 12.21260 3.13220 2.01250 1.16630 0.00570 9.89330 28.99750 0.58260 -11.52900 'International Tables Volume C Table 6.1.1.4 (pp. 500-502)' 'Brennan, Cowan, Rev. Sci. Instrum., 1992, 63, 850'
O 0.01085 0.00610 3.04850 2.28680 1.54630 0.86700 13.27710 5.70110 0.32390 32.90890 0.25080 'International Tables Volume C Table 6.1.1.4 (pp. 500-502)' 'Brennan, Cowan, Rev. Sci. Instrum., 1992, 63, 850'

loop_
_geom_angle_atom_site_label_1
_geom_angle_atom_site_label_2
_geom_angle_atom_site_label_3
_geom_angle
_geom_angle_site_symmetry_1
_geom_angle_site_symmetry_3
_geom_angle_publ_flag
O2 Cd1 O12 99.2(2) 3_676 . ?
O2 Cd1 O12 52.79(18) . . ?
N2a Cd1 O12 151.58(19) 2_656 . ?
N2a Cd1 O2 154.57(19) 2_656 . ?
N2a Cd1 O2 86.08(19) 2_656 3_676 ?
N3a Cd1 O12 82.86(18) 2_656 . ?
N3a Cd1 O2 129.85(19) 2_656 . ?
N3a Cd1 O2 86.6(2) 2_656 3_676 ?
N3a Cd1 N2a 69.50(16) 2_656 2_656 ?
N1a Cd1 O12 138.8(2) 2_656 . ?
N1a Cd1 O2 88.45(19) 2_656 . ?
N1a Cd1 O2 85.0(2) 2_656 3_676 ?
N1a Cd1 N2a 69.25(18) 2_656 2_656 ?
N1a Cd1 N3a 138.34(17) 2_656 2_656 ?
Cl1a Cd1 O12 82.11(18) . . ?
Cl1a Cd1 O2 172.21(19) . 3_676 ?
Cl1a Cd1 O2 95.17(18) . . ?
Cl1a Cd1 N2a 96.44(17) . 2_656 ?
Cl1a Cd1 N3a 101.15(15) . 2_656 ?
Cl1a Cd1 N1a 89.00(17) . 2_656 ?
C28 O12 Cd1 100.5(5) . . ?
C28 O2 Cd1 81.4(5) . . ?
C28 O2 Cd1 114.5(6) . 3_676 ?
C2 C1 H1 120.0 . . ?
N1 C1 H1 120.0 . . ?
N1 C1 C2 120.0 . . ?
H2 C2 C1 120.0(3) . . ?
C3 C2 C1 120.0 . . ?
C3 C2 H2 120.0(3) . . ?
H3 C3 C2 120.0(3) . . ?
C4 C3 C2 120.0 . . ?
C4 C3 H3 120.0(3) . . ?
H4 C4 C3 120.0(3) . . ?
C5 C4 C3 120.0 . . ?
C5 C4 H4 120.0(3) . . ?
N1 C5 C4 120.0 . . ?
C6 C5 C4 121.3(6) . . ?
C6 C5 N1 118.7(6) . . ?
C5 N1 C1 120.0 . . ?
Cd1a N1 C1 122.4(4) 2_646 . ?
Cd1a N1 C5 117.3(4) 2_646 . ?
C7 C6 C5 124.4 . . ?
N2 C6 C5 115.4 . . ?
N2 C6 C7 120.0 . . ?
H7 C7 C6 120.0(2) . . ?
C8 C7 C6 120.0 . . ?
C8 C7 H7 120.0(2) . . ?
C9 C8 C7 120.0 . . ?
C16 C8 C7 120.0(6) . . ?
C16 C8 C9 119.9(6) . . ?
H9 C9 C8 120.0(2) . . ?
C10 C9 C8 120.000000000(17) . . ?
C10 C9 H9 120.0(2) . . ?
N2 C10 C9 120.0 . . ?
C11 C10 C9 126.9(6) . . ?
C11 C10 N2 113.0(6) . . ?
C10 N2 C6 120.0 . . ?
Cd1a N2 C6 117.3(4) 2_646 . ?
Cd1a N2 C10 122.7(4) 2_646 . ?
C12 C11 C10 122.2 . . ?
N3 C11 C10 117.8 . . ?
N3 C11 C12 120.0 . . ?
H12 C12 C11 120.0(2) . . ?
C13 C12 C11 120.0 . . ?
C13 C12 H12 120.0(2) . . ?
H13 C13 C12 120.0(2) . . ?
C14 C13 C12 120.0 . . ?
C14 C13 H13 120.0(2) . . ?
H14 C14 C13 120.0(2) . . ?
C15 C14 C13 120.0 . . ?
C15 C14 H14 120.0(2) . . ?
H15 C15 C14 120.0(2) . . ?
N3 C15 C14 120.0 . . ?
N3 C15 H15 120.0(2) . . ?
C15 N3 C11 120.0 . . ?
Cd1a N3 C11 118.0(4) 2_646 . ?
Cd1a N3 C15 121.8(4) 2_646 . ?
C17 C16 C8 119.1 . . ?
C20 C16 C8 120.9 . . ?
C20 C16 C17 120.0 . . ?
H17 C17 C16 120.0(2) . . ?
C18 C17 C16 120.000000000(17) . . ?
C18 C17 H17 120.0(2) . . ?
H18 C18 C17 120.0(2) . . ?
N4 C18 C17 120.0 . . ?
N4 C18 H18 120.0(2) . . ?
C19 N4 C18 120.0 . . ?
C21a N4 C18 119.0(7) . . ?
C21a N4 C19 120.8(7) . . ?
H19 C19 N4 120.0(2) . . ?
C20 C19 N4 120.0 . . ?
C20 C19 H19 120.0(2) . . ?
C19 C20 C16 120.0 . . ?
H20 C20 C16 120.0(2) . . ?
H20 C20 C19 120.0(2) . . ?
H21d C21 H21c 108.1 . . ?
C22 C21 H21c 109.5(6) . . ?
C22 C21 H21d 109.5(5) . . ?
N4a C21 H21c 109.5(4) . . ?
N4a C21 H21d 109.5(4) . . ?
N4a C21 C22 110.7(7) . . ?
C23 C22 C21 121.5(10) . . ?
C27 C22 C21 124.4(9) . . ?
C27 C22 C23 113.9(10) . . ?
H23 C23 C22 118.3(7) . . ?
C24 C23 C22 123.5(12) . . ?
C24 C23 H23 118.3(7) . . ?
H24 C24 C23 120.5(7) . . ?
C25 C24 C23 119.0(10) . . ?
C25 C24 H24 120.5(5) . . ?
C26 C25 C24 118.7(7) . . ?
C28 C25 C24 118.7(8) . . ?
C28 C25 C26 122.5(8) . . ?
H26 C26 C25 120.0(5) . . ?
C27 C26 C25 120.0(8) . . ?
C27 C26 H26 120.0(6) . . ?
C26 C27 C22 124.6(10) . . ?
H27 C27 C22 117.7(6) . . ?
H27 C27 C26 117.7(6) . . ?
O2 C28 O12 125.0(8) . . ?
C25 C28 O12 117.9(7) . . ?
C25 C28 O2 116.9(8) . . ?
C24a C23a H23a 121.6(12) . . ?
C22a C23a H23a 121.6(12) . . ?
C22a C23a C24a 117(2) . . ?
N2 Cd1a N1 71.2(3) 2_656 2_656 ?
N3 Cd1a N1 139.0(3) 2_656 2_656 ?
N3 Cd1a N2 68.2(3) 2_656 2_656 ?
O1a Cd1a N1 126.7(4) . 2_656 ?
O1a Cd1a N2 148.6(4) . 2_656 ?
O1a Cd1a N3 88.0(4) . 2_656 ?
O3 Cd1a N1 89.2(4) . 2_656 ?
O3 Cd1a N2 127.6(4) . 2_656 ?
O3 Cd1a N3 120.4(4) . 2_656 ?
O3 Cd1a O1a 81.5(4) . . ?
O4 Cd1a N1 97.2(4) . 2_656 ?
O4 Cd1a N2 81.1(4) . 2_656 ?
O4 Cd1a N3 82.3(4) . 2_656 ?
O4 Cd1a O1a 116.8(4) . . ?
O4 Cd1a O3 53.0(3) . . ?
C28a O1a Cd1a 105.3(7) . . ?
O2a C28a O1a 121.8(11) . . ?
C25a C28a O1a 118.5(13) . . ?
C25a C28a O2a 119.6(12) . . ?
C24a C25a C28a 117.2(15) . . ?
C26a C25a C28a 123.7(14) . . ?
C26a C25a C24a 119.0(13) . . ?
C25a C24a C23a 122.1(17) . . ?
H24a C24a C23a 118.9(12) . . ?
H24a C24a C25a 118.9(10) . . ?
H26a C26a C25a 119.0(8) . . ?
C27a C26a C25a 121.9(14) . . ?
C27a C26a H26a 119.0(9) . . ?
H27a C27a C26a 121.2(9) . . ?
C22a C27a C26a 117.6(15) . . ?
C22a C27a H27a 121.2(10) . . ?
C27a C22a C23a 120.9(17) . . ?
C21a C22a C23a 122.8(16) . . ?
C21a C22a C27a 115.5(14) . . ?
C22a C21a N4 110.4(13) . . ?
H21a C21a N4 109.6(6) . . ?
H21a C21a C22a 109.6(9) . . ?
H21b C21a N4 109.6(6) . . ?
H21b C21a C22a 109.6(10) . . ?
H21b C21a H21a 108.1 . . ?
C20a C16a C17a 120.0 . . ?
C8a C16a C17a 120.2 . . ?
C8a C16a C20a 119.8 . . ?
H17a C17a C16a 120.00(16) . . ?
C18a C17a C16a 120.0 . . ?
C18a C17a H17a 120.00(16) . . ?
H18a C18a C17a 120.00(16) . . ?
N4a C18a C17a 120.0 . . ?
N4a C18a H18a 120.00(16) . . ?
C18a N4a C21 120.9(5) . . ?
C19a N4a C21 118.8(5) . . ?
C19a N4a C18a 120.0 . . ?
H19a C19a N4a 120.00(16) . . ?
C20a C19a N4a 120.0 . . ?
C20a C19a H19a 120.00(16) . . ?
C19a C20a C16a 120.0 . . ?
H20a C20a C16a 120.00(16) . . ?
H20a C20a C19a 120.00(16) . . ?
N2a C6a C7a 120.0 . . ?
C5a C6a C7a 124.2 . . ?
C5a C6a N2a 115.7 . . ?
H7a C7a C6a 120.00(13) . . ?
C8a C7a C6a 120.0 . . ?
C8a C7a H7a 120.00(13) . . ?
C7a C8a C16a 121.9(4) . . ?
C9a C8a C16a 118.0(4) . . ?
C9a C8a C7a 120.0 . . ?
H9a C9a C8a 120.00(13) . . ?
C10a C9a C8a 120.0 . . ?
C10a C9a H9a 120.00(13) . . ?
N2a C10a C9a 120.0 . . ?
C11a C10a C9a 124.0(4) . . ?
C11a C10a N2a 115.9(4) . . ?
C6a N2a Cd1 119.9(2) . 2_646 ?
C10a N2a Cd1 120.0(2) . 2_646 ?
C10a N2a C6a 120.0 . . ?
C12a C11a C10a 123.1 . . ?
N3a C11a C10a 116.8 . . ?
N3a C11a C12a 120.0 . . ?
H12a C12a C11a 120.00(13) . . ?
C13a C12a C11a 120.0 . . ?
C13a C12a H12a 120.00(13) . . ?
H13a C13a C12a 120.00(13) . . ?
C14a C13a C12a 120.0 . . ?
C14a C13a H13a 120.00(13) . . ?
H14a C14a C13a 120.00(13) . . ?
C15a C14a C13a 120.0 . . ?
C15a C14a H14a 120.00(13) . . ?
H15a C15a C14a 120.00(13) . . ?
N3a C15a C14a 120.0 . . ?
N3a C15a H15a 120.00(13) . . ?
C11a N3a Cd1 117.3(2) . 2_646 ?
C15a N3a Cd1 122.6(2) . 2_646 ?
C15a N3a C11a 120.0 . . ?
C2a C1a H1a 120.0 . . ?
N1a C1a H1a 120.0 . . ?
N1a C1a C2a 120.0 . . ?
H2a C2a C1a 120.00(14) . . ?
C3a C2a C1a 120.0 . . ?
C3a C2a H2a 120.00(14) . . ?
H3a C3a C2a 120.00(14) . . ?
C4a C3a C2a 120.0 . . ?
C4a C3a H3a 120.00(14) . . ?
H4a C4a C3a 120.00(14) . . ?
C5a C4a C3a 120.0 . . ?
C5a C4a H4a 120.00(14) . . ?
C4a C5a C6a 122.8(3) . . ?
N1a C5a C6a 116.9(3) . . ?
N1a C5a C4a 120.0 . . ?
C1a N1a Cd1 122.4(2) . 2_646 ?
C5a N1a Cd1 117.3(2) . 2_646 ?
C5a N1a C1a 120.0 . . ?
O4 N5 O3 140.9(18) . . ?
O5 N5 O3 116.7(14) . . ?
O5 N5 O4 100.1(14) . . ?
N5 O3 Cd1a 80.3(9) . . ?
N5 O4 Cd1a 85.3(12) . . ?

loop_
_geom_bond_atom_site_label_1
_geom_bond_atom_site_label_2
_geom_bond_distance
_geom_bond_site_symmetry_2
_geom_bond_publ_flag
Cd1 O12 2.244(5) . ?
Cd1 O2 2.513(6) 3_676 ?
Cd1 O2 2.636(6) . ?
Cd1 N2a 2.295(4) 2_656 ?
Cd1 N3a 2.357(4) 2_656 ?
Cd1 N1a 2.341(4) 2_656 ?
Cd1 Cl1a 2.697(4) . ?
O12 C28 1.223(9) . ?
O2 C28 1.255(10) . ?
C1 H1 0.9300 . ?
C1 C2 1.3900 . ?
C1 N1 1.3900 . ?
C2 H2 0.9300 . ?
C2 C3 1.3900 . ?
C3 H3 0.9300 . ?
C3 C4 1.3900 . ?
C4 H4 0.9300 . ?
C4 C5 1.3900 . ?
C5 N1 1.3900 . ?
C5 C6 1.406(10) . ?
N1 Cd1a 2.269(7) 2_646 ?
C6 C7 1.3900 . ?
C6 N2 1.3900 . ?
C7 H7 0.9300 . ?
C7 C8 1.3900 . ?
C8 C9 1.3900 . ?
C8 C16 1.515(9) . ?
C9 H9 0.9300 . ?
C9 C10 1.3900 . ?
C10 N2 1.3900 . ?
C10 C11 1.438(8) . ?
N2 Cd1a 2.318(8) 2_646 ?
C11 C12 1.3900 . ?
C11 N3 1.3900 . ?
C12 H12 0.9300 . ?
C12 C13 1.3900 . ?
C13 H13 0.9300 . ?
C13 C14 1.3900 . ?
C14 H14 0.9300 . ?
C14 C15 1.3900 . ?
C15 H15 0.9300 . ?
C15 N3 1.3900 . ?
N3 Cd1a 2.375(7) 2_646 ?
C16 C17 1.3900 . ?
C16 C20 1.3900 . ?
C17 H17 0.9300 . ?
C17 C18 1.3900 . ?
C18 H18 0.9300 . ?
C18 N4 1.3900 . ?
N4 C19 1.3900 . ?
N4 C21a 1.544(15) . ?
C19 H19 0.9300 . ?
C19 C20 1.3900 . ?
C20 H20 0.9300 . ?
C21 H21c 0.9700 . ?
C21 H21d 0.9700 . ?
C21 C22 1.489(12) . ?
C21 N4a 1.423(9) . ?
C22 C23 1.369(15) . ?
C22 C27 1.360(14) . ?
C23 H23 0.9300 . ?
C23 C24 1.381(13) . ?
C24 H24 0.9300 . ?
C24 C25 1.389(12) . ?
C25 C26 1.333(12) . ?
C25 C28 1.525(10) . ?
C26 H26 0.9300 . ?
C26 C27 1.376(12) . ?
C27 H27 0.9300 . ?
C23a H23a 0.9300 . ?
C23a C24a 1.37(2) . ?
C23a C22a 1.39(2) . ?
Cd1a O1a 2.192(8) . ?
Cd1a O3 2.589(15) . ?
Cd1a O4 2.489(18) . ?
O1a C28a 1.283(15) . ?
O2a C28a 1.222(14) . ?
C28a C25a 1.519(16) . ?
C25a C24a 1.39(2) . ?
C25a C26a 1.346(19) . ?
C24a H24a 0.9300 . ?
C26a H26a 0.9300 . ?
C26a C27a 1.375(18) . ?
C27a H27a 0.9300 . ?
C27a C22a 1.41(2) . ?
C22a C21a 1.513(19) . ?
C21a H21a 0.9700 . ?
C21a H21b 0.9700 . ?
C16a C17a 1.3900 . ?
C16a C20a 1.3900 . ?
C16a C8a 1.437(5) . ?
C17a H17a 0.9300 . ?
C17a C18a 1.3900 . ?
C18a H18a 0.9300 . ?
C18a N4a 1.3900 . ?
N4a C19a 1.3900 . ?
C19a H19a 0.9300 . ?
C19a C20a 1.3900 . ?
C20a H20a 0.9300 . ?
C6a C7a 1.3900 . ?
C6a N2a 1.3900 . ?
C6a C5a 1.397(6) . ?
C7a H7a 0.9300 . ?
C7a C8a 1.3900 . ?
C8a C9a 1.3900 . ?
C9a H9a 0.9300 . ?
C9a C10a 1.3900 . ?
C10a N2a 1.3900 . ?
C10a C11a 1.411(5) . ?
C11a C12a 1.3900 . ?
C11a N3a 1.3900 . ?
C12a H12a 0.9300 . ?
C12a C13a 1.3900 . ?
C13a H13a 0.9300 . ?
C13a C14a 1.3900 . ?
C14a H14a 0.9300 . ?
C14a C15a 1.3900 . ?
C15a H15a 0.9300 . ?
C15a N3a 1.3900 . ?
C1a H1a 0.9300 . ?
C1a C2a 1.3900 . ?
C1a N1a 1.3900 . ?
C2a H2a 0.9300 . ?
C2a C3a 1.3900 . ?
C3a H3a 0.9300 . ?
C3a C4a 1.3900 . ?
C4a H4a 0.9300 . ?
C4a C5a 1.3900 . ?
C5a N1a 1.3900 . ?
N5 O3 1.219(11) . ?
N5 O4 1.187(13) . ?
N5 O5 1.276(12) . ?

loop_
_geom_torsion_atom_site_label_1
_geom_torsion_atom_site_label_2
_geom_torsion_atom_site_label_3
_geom_torsion_atom_site_label_4
_geom_torsion
_geom_torsion_site_symmetry_1
_geom_torsion_site_symmetry_2
_geom_torsion_site_symmetry_3
_geom_torsion_site_symmetry_4
_geom_torsion_publ_flag
Cd1 O12 C28 O2 -7.4(6) . . . . ?
Cd1 O12 C28 C25 168.0(4) . . . . ?
Cd1 O2 C28 O12 -91.1(6) 3_676 . . . ?
Cd1 O2 C28 O12 6.3(5) . . . . ?
Cd1 O2 C28 C25 -169.2(3) . . . . ?
Cd1 O2 C28 C25 93.4(5) 3_676 . . . ?
Cd1 N2a C6a C7a 176.23(18) 2_646 . . . ?
Cd1 N2a C6a C5a -0.7(5) 2_646 . . . ?
Cd1 N2a C10a C9a -176.23(18) 2_646 . . . ?
Cd1 N2a C10a C11a 5.5(4) 2_646 . . . ?
Cd1 N3a C11a C10a 7.2(4) 2_646 . . . ?
Cd1 N3a C11a C12a -175.49(15) 2_646 . . . ?
Cd1 N3a C15a C14a 175.24(14) 2_646 . . . ?
Cd1 N1a C1a C2a -174.4(2) 2_646 . . . ?
Cd1 N1a C5a C6a -11.0(5) 2_646 . . . ?
Cd1 N1a C5a C4a 174.7(2) 2_646 . . . ?
O12 C28 C25 C24 25.2(9) . . . . ?
O12 C28 C25 C26 -158.7(8) . . . . ?
O2 C28 C25 C24 -159.0(8) . . . . ?
O2 C28 C25 C26 17.1(9) . . . . ?
C1 C2 C3 C4 -0.0(8) . . . . ?
C1 N1 C5 C4 -0.0(8) . . . . ?
C1 N1 C5 C6 177.2(6) . . . . ?
C2 C1 N1 C5 0.0(9) . . . . ?
C2 C1 N1 Cd1a 173.6(3) . . . 2_646 ?
C2 C3 C4 C5 0.0(8) . . . . ?
C3 C2 C1 N1 -0.0(8) . . . . ?
C3 C4 C5 N1 -0.0(9) . . . . ?
C3 C4 C5 C6 -177.2(6) . . . . ?
C4 C5 N1 Cd1a -174.0(3) . . . 2_646 ?
C4 C5 C6 C7 -2.7(9) . . . . ?
C4 C5 C6 N2 172.7(6) . . . . ?
C5 C6 C7 C8 175.3(5) . . . . ?
C5 C6 N2 C10 -175.7(5) . . . . ?
C5 C6 N2 Cd1a 3.5(10) . . . 2_646 ?
N1 C5 C6 C7 -179.9(6) . . . . ?
N1 C5 C6 N2 -4.5(8) . . . . ?
C6 C5 N1 Cd1a 3.3(9) . . . 2_646 ?
C6 C7 C8 C9 0.0(8) . . . . ?
C6 C7 C8 C16 -179.4(6) . . . . ?
C6 N2 C10 C9 -0.0(8) . . . . ?
C6 N2 C10 C11 177.1(5) . . . . ?
C7 C6 N2 C10 0.0(8) . . . . ?
C7 C6 N2 Cd1a 179.2(3) . . . 2_646 ?
C7 C8 C9 C10 -0.0(8) . . . . ?
C7 C8 C16 C17 -26.8(9) . . . . ?
C7 C8 C16 C20 151.0(7) . . . . ?
C8 C7 C6 N2 -0.0(8) . . . . ?
C8 C9 C10 N2 0.0(8) . . . . ?
C8 C9 C10 C11 -176.6(6) . . . . ?
C8 C16 C17 C18 177.8(6) . . . . ?
C8 C16 C20 C19 -177.7(6) . . . . ?
C9 C8 C16 C17 153.8(7) . . . . ?
C9 C8 C16 C20 -28.4(10) . . . . ?
C9 C10 N2 Cd1a -179.2(3) . . . 2_646 ?
C9 C10 C11 C12 -4.7(9) . . . . ?
C9 C10 C11 N3 174.0(6) . . . . ?
C10 C9 C8 C16 179.4(6) . . . . ?
C10 C11 C12 C13 178.7(5) . . . . ?
C10 C11 N3 C15 -178.8(5) . . . . ?
C10 C11 N3 Cd1a 6.2(8) . . . 2_646 ?
N2 C10 C11 C12 178.5(5) . . . . ?
N2 C10 C11 N3 -2.8(7) . . . . ?
C11 C10 N2 Cd1a -2.1(8) . . . 2_646 ?
C11 C12 C13 C14 -0.0(7) . . . . ?
C11 N3 C15 C14 -0.0(7) . . . . ?
C12 C11 N3 C15 0.0(7) . . . . ?
C12 C11 N3 Cd1a -175.0(2) . . . 2_646 ?
C12 C13 C14 C15 0.0(7) . . . . ?
C13 C12 C11 N3 0.0(7) . . . . ?
C13 C14 C15 N3 0.0(7) . . . . ?
C14 C15 N3 Cd1a 174.8(2) . . . 2_646 ?
C16 C17 C18 N4 -0.0(10) . . . . ?
C16 C20 C19 N4 0.0(10) . . . . ?
C17 C16 C20 C19 -0.0(8) . . . . ?
C17 C18 N4 C19 0.0(10) . . . . ?
C17 C18 N4 C21a -174.2(6) . . . . ?
C18 C17 C16 C20 0.0(10) . . . . ?
C18 N4 C19 C20 -0.0(8) . . . . ?
C18 N4 C21a C22a 102.5(10) . . . . ?
N4 C21a C22a C23a -62.4(19) . . . . ?
N4 C21a C22a C27a 107.6(14) . . . . ?
C19 N4 C21a C22a -71.7(11) . . . . ?
C20 C19 N4 C21a 174.1(7) . . . . ?
C21 C22 C23 C24 177.7(10) . . . . ?
C21 C22 C27 C26 177.7(10) . . . . ?
C21 N4a C18a C17a -174.3(4) . . . . ?
C21 N4a C19a C20a 174.5(4) . . . . ?
C22 C21 N4a C18a 98.1(7) . . . . ?
C22 C21 N4a C19a -76.3(8) . . . . ?
C22 C23 C24 C25 6.9(16) . . . . ?
C22 C27 C26 C25 2.0(14) . . . . ?
C23 C22 C21 N4a -58.6(12) . . . . ?
C23 C22 C27 C26 3.1(14) . . . . ?
C23 C24 C25 C26 -1.3(12) . . . . ?
C23 C24 C25 C28 174.9(9) . . . . ?
C24 C23 C22 C27 -7.5(15) . . . . ?
C24 C25 C26 C27 -2.8(9) . . . . ?
C27 C22 C21 N4a 127.1(12) . . . . ?
C27 C26 C25 C28 -178.9(8) . . . . ?
C23a C24a C25a C28a 179(2) . . . . ?
C23a C24a C25a C26a 2(3) . . . . ?
C23a C22a C27a C26a -12(3) . . . . ?
Cd1a O1a C28a O2a -28.3(10) . . . . ?
Cd1a O1a C28a C25a 152.8(9) . . . . ?
Cd1a O3 N5 O4 -9.3(17) . . . . ?
Cd1a O3 N5 O5 -167.3(10) . . . . ?
Cd1a O4 N5 O3 9.6(16) . . . . ?
Cd1a O4 N5 O5 169.7(10) . . . . ?
O1a C28a C25a C24a -21.5(16) . . . . ?
O1a C28a C25a C26a 156.2(14) . . . . ?
O2a C28a C25a C24a 159.6(16) . . . . ?
O2a C28a C25a C26a -22.7(15) . . . . ?
C28a C25a C26a C27a -175.1(15) . . . . ?
C25a C24a C23a C22a -10(3) . . . . ?
C25a C26a C27a C22a 3(2) . . . . ?
C24a C23a C22a C27a 16(3) . . . . ?
C24a C23a C22a C21a -175(2) . . . . ?
C24a C25a C26a C27a 2(2) . . . . ?
C26a C27a C22a C21a 177.6(16) . . . . ?
C16a C17a C18a N4a -0.0(6) . . . . ?
C16a C20a C19a N4a 0.0(6) . . . . ?
C16a C8a C7a C6a -176.2(4) . . . . ?
C16a C8a C9a C10a 176.4(4) . . . . ?
C17a C16a C20a C19a -0.0(5) . . . . ?
C17a C16a C8a C7a -36.6(6) . . . . ?
C17a C16a C8a C9a 147.2(4) . . . . ?
C17a C18a N4a C19a 0.0(6) . . . . ?
C18a C17a C16a C20a 0.0(6) . . . . ?
C18a C17a C16a C8a 178.7(3) . . . . ?
C18a N4a C19a C20a -0.0(5) . . . . ?
C19a C20a C16a C8a -178.7(3) . . . . ?
C20a C16a C8a C7a 142.1(4) . . . . ?
C20a C16a C8a C9a -34.2(6) . . . . ?
C6a C7a C8a C9a -0.0(5) . . . . ?
C6a N2a C10a C9a 0.0(5) . . . . ?
C6a N2a C10a C11a -178.2(3) . . . . ?
C6a C5a C4a C3a -174.0(3) . . . . ?
C6a C5a N1a C1a 174.3(3) . . . . ?
C7a C6a N2a C10a -0.0(4) . . . . ?
C7a C6a C5a C4a 5.0(6) . . . . ?
C7a C6a C5a N1a -169.1(4) . . . . ?
C7a C8a C9a C10a 0.0(5) . . . . ?
C8a C7a C6a N2a 0.0(5) . . . . ?
C8a C7a C6a C5a 176.7(4) . . . . ?
C8a C9a C10a N2a -0.0(4) . . . . ?
C8a C9a C10a C11a 178.1(3) . . . . ?
C9a C10a C11a C12a -3.6(5) . . . . ?
C9a C10a C11a N3a 173.6(3) . . . . ?
C10a N2a C6a C5a -177.0(3) . . . . ?
C10a C11a C12a C13a 177.1(3) . . . . ?
C10a C11a N3a C15a -177.3(3) . . . . ?
N2a C6a C5a C4a -178.2(4) . . . . ?
N2a C6a C5a N1a 7.7(4) . . . . ?
N2a C10a C11a C12a 174.5(3) . . . . ?
N2a C10a C11a N3a -8.3(5) . . . . ?
C11a C12a C13a C14a -0.0(4) . . . . ?
C11a N3a C15a C14a -0.0(4) . . . . ?
C12a C11a N3a C15a 0.0(4) . . . . ?
C12a C13a C14a C15a -0.0(4) . . . . ?
C13a C12a C11a N3a 0.0(4) . . . . ?
C13a C14a C15a N3a 0.0(4) . . . . ?
C1a C2a C3a C4a 0.0(5) . . . . ?
C1a N1a C5a C4a -0.0(5) . . . . ?
C2a C1a N1a C5a 0.0(6) . . . . ?
C2a C3a C4a C5a -0.0(5) . . . . ?
C3a C2a C1a N1a -0.0(5) . . . . ?
C3a C4a C5a N1a 0.0(6) . . . . ?

loop_
_restr_distance_atom_site_label_1
_restr_distance_atom_site_label_2
_restr_distance_site_symmetry_2
_restr_distance_target
_restr_distance_target_weight_param
_restr_distance_diff
N5 O3 1 1.2500 0.0200 0.0315
N5 O4 1 1.2400 0.0200 0.0534
N5 O5 1 1.2500 0.0200 -0.0260

loop_
_restr_equal_distance_atom_site_label_1
_restr_equal_distance_atom_site_label_2
_restr_equal_distance_site_symmetry_2
_restr_equal_distance_class_id
Cd1 O12 1 1
Cd1 O2 1 2
Cd1 C28 1 14
O12 O2 1 15
O12 C25 1 16
O12 C28 1 3
O2 C25 1 17
O2 C28 1 4
N4 C21 1 6
C21 C22 1 9
C21 C23 1 23
C21 C27 1 25
C22 C23 1 10
C22 C24 1 18
C22 C26 1 19
C22 C27 1 12
C23 C24 1 5
C23 C25 1 20
C24 C25 1 7
C24 C26 1 21
C24 C28 1 22
C25 C26 1 8
C25 C27 1 24
C25 C28 1 11
C26 C27 1 13
C26 C28 1 26
C23a C25a 1 20
C23a C24a 1 5
Cd1a O1a 1 1
Cd1a O2a 1 2
Cd1a C28a 1 14
O1a O2a 1 15
O1a C28a 1 3
O1a C25a 1 16
O2a C28a 1 4
O2a C25a 1 17
C25a C28a 1 11
C25a C26a 1 8
C25a C27a 1 24
C24a C28a 1 22
C24a C25a 1 7
C24a C26a 1 21
C26a C28a 1 26
C26a C27a 1 13
C22a C23a 1 10
C22a C24a 1 18
C22a C26a 1 19
C22a C27a 1 12
C21a C23a 1 23
C21a C27a 1 25
C21a C22a 1 9
N4a C21a 1 6
N5 O3 1 27
N5 O4 1 27
N5 O5 1 27
O3 O4 1 28
O4 O5 1 28
O5 O3 1 28

loop_
_restr_equal_distance_class_class_id
_restr_equal_distance_class_target_weight_param
_restr_equal_distance_class_average
_restr_equal_distance_class_esd
_restr_equal_distance_class_diff_max
1 0.0200 2.2175 0.0260 0.0260
2 0.0200 2.7282 0.0927 0.0927
3 0.0200 1.2528 0.0300 0.0300
4 0.0200 1.2383 0.0165 0.0165
5 0.0200 1.3750 0.0065 0.0065
6 0.0200 1.5761 0.0799 0.0799
7 0.0200 1.3907 0.0014 0.0014
8 0.0200 1.3392 0.0066 0.0066
9 0.0200 1.5011 0.0117 0.0117
10 0.0200 1.3792 0.0106 0.0106
11 0.0200 1.5219 0.0034 0.0034
12 0.0200 1.3854 0.0249 0.0249
13 0.0200 1.3756 0.0006 0.0006
14 0.0400 2.7799 0.0365 0.0365
15 0.0400 2.1930 0.0042 0.0042
16 0.0400 2.3856 0.0255 0.0255
17 0.0400 2.3738 0.0002 0.0002
18 0.0400 2.3854 0.0369 0.0369
19 0.0400 2.4029 0.0198 0.0198
20 0.0400 2.4018 0.0144 0.0144
21 0.0400 2.3504 0.0090 0.0090
22 0.0400 2.4968 0.0113 0.0113
23 0.0400 2.5223 0.0274 0.0274
24 0.0400 2.3623 0.0166 0.0166
25 0.0400 2.4971 0.0240 0.0240
26 0.0400 2.5175 0.0096 0.0096
27 0.0200 1.2271 0.0370 0.0490
28 0.0400 2.0927 0.1558 0.2043

loop_
_restr_U_iso_atom_site_label
_restr_U_iso_weight_param
C2 0.0050
C3 0.0050

loop_
_restr_U_similar_atom_site_label_1
_restr_U_similar_atom_site_label_2
_restr_U_similar_weight_param
N5 O3 0.0400
N5 O4 0.0400
N5 O5 0.0800

loop_
_smtbx_masks_void_nr
_smtbx_masks_void_average_x
_smtbx_masks_void_average_y
_smtbx_masks_void_average_z
_smtbx_masks_void_volume
_smtbx_masks_void_count_electrons
_smtbx_masks_void_content
1 0.075 0.250 -0.973 300.4 110.4 '12 H2O'
2 -0.075 0.750 -0.459 300.4 110.2 '12 H2O'

loop_
_restr_chirality_atom_site_label_1
_restr_chirality_atom_site_label_2
_restr_chirality_atom_site_label_3
_restr_chirality_atom_site_label_4
_restr_chirality_site_symmetry_1
_restr_chirality_site_symmetry_2
_restr_chirality_site_symmetry_3
_restr_chirality_site_symmetry_4
_restr_chirality_volume_target
_restr_chirality_weight_param
_restr_chirality_diff
O3 O5 O4 N5 1 1 1 1 0.0000 0.1000 -0.3902

loop_
_restr_rigu_atom_site_label_1
_restr_rigu_atom_site_label_2
_restr_rigu_target_weight_param
_restr_rigu_u13_diff
_restr_rigu_u23_diff
_restr_rigu_u33_diff
Cd1 O12 0.001000 0.000448 -0.001945 -0.005407
Cd1 C28 0.001000 -0.002872 0.006240 -0.005022
Cd1 Cl1a 0.001000 0.003690 0.010167 0.009546
O12 O2 0.001000 -0.005339 -0.003874 -0.001914
O12 C25 0.001000 -0.002417 -0.000827 0.002317
O12 C28 0.001000 -0.001556 0.000949 0.000878
O12 Cl1a 0.001000 0.022796 0.004123 -0.005714
O2 C25 0.001000 0.001401 -0.000896 0.001174
O2 C28 0.001000 -0.002709 0.000323 -0.000606
O2 Cl1a 0.001000 0.022507 0.006221 -0.011229
C1 C2 0.001000 -0.000824 -0.000690 -0.000079
C1 C3 0.001000 -0.004149 -0.000430 -0.000863
C1 C5 0.001000 -0.003634 0.001877 0.003932
C1 N1 0.001000 0.000035 -0.000193 -0.000176
C2 C3 0.001000 0.000237 -0.000416 -0.000085
C2 C4 0.001000 -0.003315 0.001017 0.004083
C2 N1 0.001000 0.002673 -0.002784 0.004594
C3 C4 0.001000 0.000072 -0.000001 0.000009
C3 C5 0.001000 0.002758 -0.000931 0.004065
C4 C5 0.001000 0.000289 -0.000694 -0.000211
C4 N1 0.001000 -0.004121 -0.000059 0.001325
C4 C6 0.001000 -0.001334 -0.000888 0.001216
C5 N1 0.001000 0.000405 0.000047 0.000273
C5 C6 0.001000 0.000126 -0.000134 -0.000577
C5 C7 0.001000 0.000112 0.000479 0.000435
C5 N2 0.001000 0.001505 0.000633 0.000420
N1 C6 0.001000 0.000508 0.000069 0.000901
C6 C7 0.001000 0.000129 -0.000199 -0.000093
C6 C8 0.001000 0.000280 -0.000508 0.000495
C6 C10 0.001000 0.000118 -0.000921 0.000753
C6 N2 0.001000 0.000128 0.000519 0.000219
C7 C8 0.001000 0.000279 -0.000066 -0.000046
C7 C9 0.001000 0.000716 0.000163 0.000815
C7 N2 0.001000 -0.000266 0.000108 -0.000471
C7 C16 0.001000 0.000313 -0.001133 0.000502
C8 C9 0.001000 -0.000279 0.000401 0.000120
C8 C10 0.001000 -0.001055 0.001004 -0.000139
C8 C16 0.001000 0.000156 -0.000368 -0.000243
C8 C17 0.001000 -0.000836 -0.002447 -0.001299
C8 C20 0.001000 0.000565 0.000681 -0.001327
C9 C10 0.001000 0.000160 -0.000356 0.000198
C9 N2 0.001000 0.000197 -0.000981 -0.000926
C9 C11 0.001000 -0.001992 0.003736 -0.000060
C9 C16 0.001000 -0.000976 -0.000673 -0.000018
C10 N2 0.001000 -0.000265 0.000160 0.000001
C10 C11 0.001000 -0.000260 -0.000093 -0.000295
C10 C12 0.001000 -0.001212 0.000127 -0.000948
C10 N3 0.001000 -0.000322 0.000559 -0.000193
N2 C11 0.001000 0.001606 0.001431 -0.000162
C11 C12 0.001000 0.000151 -0.000391 -0.000250
C11 C13 0.001000 -0.001171 0.000126 -0.000478
C11 C15 0.001000 0.001108 -0.000209 -0.000681
C11 N3 0.001000 -0.000181 0.000176 -0.000420
C12 C13 0.001000 0.000160 0.000446 -0.000210
C12 C14 0.001000 0.000271 0.000216 -0.000517
C12 N3 0.001000 0.000636 0.000249 0.000892
C13 C14 0.001000 -0.000035 0.000212 0.000070
C13 C15 0.001000 0.000807 -0.000250 0.000299
C14 C15 0.001000 -0.000271 -0.000464 0.000042
C14 N3 0.001000 -0.000504 -0.000525 0.000667
C15 N3 0.001000 0.000641 0.000299 -0.000312
C16 C17 0.001000 0.000197 0.000041 -0.000133
C16 C18 0.001000 0.001254 -0.000214 -0.000919
C16 C19 0.001000 0.000630 -0.000673 -0.000371
C16 C20 0.001000 -0.000013 -0.000031 0.000019
C17 C18 0.001000 0.000066 -0.000506 0.000048
C17 N4 0.001000 0.000787 0.000689 0.000475
C17 C20 0.001000 -0.001370 0.000345 -0.000457
C18 N4 0.001000 0.000238 0.000497 0.001023
C18 C19 0.001000 -0.002043 0.000047 0.000425
C18 C21a 0.001000 -0.002073 0.000519 -0.001570
N4 C19 0.001000 0.000445 0.000587 -0.000409
N4 C20 0.001000 0.002614 -0.000656 -0.000327
N4 C22a 0.001000 0.000906 0.002899 -0.001643
N4 C21a 0.001000 0.000493 0.000510 -0.000574
C19 C20 0.001000 0.000496 0.000192 -0.000027
C19 C21a 0.001000 0.003145 -0.001500 -0.001355
C21 C22 0.001000 0.000943 -0.000652 0.000596
C21 C23 0.001000 0.000819 -0.000678 0.001097
C21 C27 0.001000 0.000031 0.001568 0.001497
C21 C18a 0.001000 0.001531 0.001962 0.000605
C21 N4a 0.001000 0.000674 -0.001129 0.000492
C21 C19a 0.001000 0.000541 -0.001121 -0.001297
C22 C23 0.001000 0.000295 -0.000318 -0.000477
C22 C24 0.001000 -0.001833 -0.000520 0.000558
C22 C26 0.001000 0.001083 0.000603 0.001603
C22 C27 0.001000 -0.000199 0.000242 -0.000021
C22 N4a 0.001000 0.000243 -0.005141 -0.001266
C23 C24 0.001000 0.000366 -0.000403 -0.000275
C23 C25 0.001000 0.001649 -0.000490 0.000437
C23 C27 0.001000 0.000432 0.002264 -0.000331
C24 C25 0.001000 -0.000077 0.000223 -0.000456
C24 C26 0.001000 0.000348 0.001209 -0.000062
C24 C28 0.001000 -0.000978 -0.000471 0.000609
C25 C26 0.001000 0.000138 -0.000198 0.000039
C25 C27 0.001000 -0.001418 0.000501 -0.000889
C25 C28 0.001000 0.000013 -0.000180 0.000743
C26 C27 0.001000 0.000066 -0.000546 -0.000287
C26 C28 0.001000 -0.001685 0.000876 0.000937
C23a C25a 0.001000 0.001129 -0.000875 0.000731
C23a C24a 0.001000 -0.000059 0.000051 0.000093
C23a C27a 0.001000 0.000649 0.000043 0.000281
C23a C22a 0.001000 -0.000660 0.000198 0.000067
C23a C21a 0.001000 0.002007 0.000419 0.000013
Cd1a O1a 0.001000 -0.000009 -0.002224 0.001039
Cd1a C28a 0.001000 0.001569 0.001492 -0.001300
O1a O2a 0.001000 -0.001877 0.000949 -0.001866
O1a C28a 0.001000 0.000056 -0.000120 0.000277
O1a C25a 0.001000 0.000525 0.000148 -0.001188
O2a C28a 0.001000 -0.000334 0.000052 0.000090
O2a C25a 0.001000 0.003273 -0.000175 0.000917
C28a C25a 0.001000 0.000098 0.000078 0.000022
C28a C24a 0.001000 -0.000773 -0.000419 -0.000180
C28a C26a 0.001000 0.001544 0.000647 0.000347
C25a C24a 0.001000 0.000221 0.000196 -0.000284
C25a C26a 0.001000 -0.000182 0.000192 0.000102
C25a C27a 0.001000 -0.000462 0.000058 -0.000139
C24a C26a 0.001000 -0.000367 0.000900 0.000227
C24a C22a 0.001000 -0.000692 0.000010 0.000434
C26a C27a 0.001000 -0.000278 -0.000503 -0.000022
C26a C22a 0.001000 0.001020 0.000411 -0.000275
C27a C22a 0.001000 -0.000433 -0.000601 0.000210
C27a C21a 0.001000 -0.001706 0.000179 0.000634
C22a C21a 0.001000 -0.000198 0.000041 -0.000471
C16a C17a 0.001000 0.000903 0.000300 0.000032
C16a C18a 0.001000 0.000103 -0.000134 -0.000616
C16a C19a 0.001000 0.000692 -0.001721 -0.002795
C16a C20a 0.001000 -0.000512 -0.000171 -0.000196
C16a C7a 0.001000 -0.001070 0.000450 0.002389
C16a C8a 0.001000 -0.000998 0.000270 0.000120
C16a C9a 0.001000 -0.000941 0.002148 0.000501
C17a C18a 0.001000 -0.000434 -0.000445 0.000175
C17a N4a 0.001000 0.001261 -0.000118 -0.000692
C17a C20a 0.001000 -0.001050 0.003038 -0.002188
C17a C8a 0.001000 0.000573 0.002727 0.001941
C18a N4a 0.001000 -0.000455 0.001055 -0.000196
C18a C19a 0.001000 -0.001818 0.001689 -0.002643
N4a C19a 0.001000 0.000464 0.000333 -0.000258
N4a C20a 0.001000 0.002178 -0.000060 -0.001026
C19a C20a 0.001000 -0.000298 -0.000785 0.000055
C20a C8a 0.001000 -0.001511 0.000491 0.004231
C6a C7a 0.001000 -0.000256 0.000161 -0.000117
C6a C8a 0.001000 -0.000973 0.001060 -0.002418
C6a C10a 0.001000 -0.003327 0.000870 0.000543
C6a N2a 0.001000 0.000248 -0.000430 -0.000110
C6a C4a 0.001000 -0.001622 -0.000107 -0.002404
C6a C5a 0.001000 0.000112 0.000095 -0.000186
C6a N1a 0.001000 -0.001588 -0.002554 -0.000000
C7a C8a 0.001000 -0.000169 0.000259 -0.000399
C7a C9a 0.001000 -0.002594 0.001961 0.000277
C7a N2a 0.001000 0.000042 0.000566 0.002073
C7a C5a 0.001000 -0.003207 -0.002101 0.000351
C8a C9a 0.001000 -0.000072 0.000921 -0.000024
C8a C10a 0.001000 0.000127 0.002845 0.000758
C9a C10a 0.001000 -0.000469 0.000061 -0.000470
C9a N2a 0.001000 0.000194 -0.001705 0.002365
C9a C11a 0.001000 0.001383 0.003585 -0.000456
C10a N2a 0.001000 0.000442 0.000639 -0.000734
C10a C11a 0.001000 0.000429 0.000757 -0.000167
C10a C12a 0.001000 -0.004354 -0.000548 -0.000637
C10a N3a 0.001000 0.001873 0.000872 0.000153
N2a C11a 0.001000 -0.002397 0.000873 0.000467
N2a C5a 0.001000 -0.000263 0.001560 -0.002056
C11a C12a 0.001000 -0.000215 0.000288 0.000526
C11a C13a 0.001000 -0.003620 -0.000266 -0.001245
C11a C15a 0.001000 0.002004 0.000283 0.001054
C11a N3a 0.001000 -0.000441 0.000405 -0.000074
C12a C13a 0.001000 -0.000191 0.001199 -0.000338
C12a C14a 0.001000 0.002758 0.000244 0.000502
C12a N3a 0.001000 0.000640 -0.001098 0.002061
C13a C14a 0.001000 0.000802 -0.000446 -0.000132
C13a C15a 0.001000 0.001608 -0.000278 0.001985
C14a C15a 0.001000 0.000254 0.000709 -0.000271
C14a N3a 0.001000 -0.001935 -0.000239 0.001529
C15a N3a 0.001000 0.000116 0.001044 -0.000203
C1a C2a 0.001000 -0.000142 0.000815 0.000605
C1a C3a 0.001000 -0.005411 0.000947 -0.001958
C1a C5a 0.001000 -0.005416 -0.000406 0.001238
C1a N1a 0.001000 -0.000374 -0.000162 -0.000394
C2a C3a 0.001000 -0.000909 -0.000016 0.000040
C2a C4a 0.001000 -0.005082 0.000801 0.002075
C2a N1a 0.001000 0.001061 0.001311 0.003343
C3a C4a 0.001000 -0.000670 0.000882 -0.000369
C3a C5a 0.001000 0.001099 0.001723 0.002732
C4a C5a 0.001000 0.000298 -0.000937 -0.000094
C4a N1a 0.001000 -0.004760 -0.001076 0.003045
C5a N1a 0.001000 -0.000900 0.000554 0.000736
N5 O3 0.004000 0.003760 -0.008317 -0.015460
N5 O4 0.004000 0.000394 0.001020 -0.000462
N5 O5 0.004000 0.009577 -0.003164 -0.013751
O3 O4 0.004000 -0.015072 0.010342 0.014017
O3 O5 0.004000 0.037235 -0.003066 -0.008459
O4 O5 0.004000 -0.041315 0.017792 -0.006633
